data_8106193
loop_
_publ_author_name
'Yeo, Chien Ing'
'Tiekink, Edward R.T.'

_publ_section_title
;
 Crystal structure of the co-crystal O-isopropyl phenylcarbamothioate --
 4,4&#x2032;-bipyridine (2/1), C15H17N2OS
;
_journal_issue 3
_journal_name_full 'Zeitschrift f\"ur Kristallographie - New Crystal Structures'
_journal_page_first 491
_journal_page_last 492
_journal_paper_doi 10.1515/ncrs-2017-0374
_journal_volume 233
_journal_year 2018
_chemical_formula_moiety 'C10 H13 N O S, 0.5(C10 H8 N2)'
_chemical_formula_sum 'C15 H17 N2 O S'
_chemical_formula_weight 273.36
_space_group_crystal_system triclinic
_space_group_IT_number 2
_space_group_name_Hall '-P 1'
_space_group_name_H-M_alt 'P -1'
_atom_sites_solution_hydrogens mixed
_audit_creation_method SHELXL-2014/7
_cell_angle_alpha 83.320(4)
_cell_angle_beta 89.240(4)
_cell_angle_gamma 74.524(4)
_cell_formula_units_Z 2
_cell_length_a 5.8595(3)
_cell_length_b 9.2967(4)
_cell_length_c 14.0545(8)
_cell_measurement_reflns_used 2859
_cell_measurement_temperature 100(2)
_cell_measurement_theta_max 27.4993
_cell_measurement_theta_min 2.5614
_cell_volume 732.71(7)
_computing_cell_refinement 'CrysAlis PRO [1]'
_computing_data_collection 'CrysAlis PRO [1]'
_computing_data_reduction 'CrysAlis PRO [1]'
_computing_molecular_graphics 'ORTEP-3 for Windows [4]'
_computing_publication_material 'SHELXL-2014/7 [3]'
_computing_structure_refinement 'SHELXL-2014/7 [3]'
_computing_structure_solution 'SHELXS-97 [2]'
_diffrn_ambient_temperature 100(2)
_diffrn_detector_area_resol_mean 10.4041
_diffrn_measured_fraction_theta_full 0.989
_diffrn_measured_fraction_theta_max 0.989
_diffrn_measurement_device_type 'Agilent Technologies SuperNova Dual diffractometer with Atlas detector'
_diffrn_measurement_method '\w scan'
_diffrn_radiation_monochromator Mirror
_diffrn_radiation_source 'SuperNova (Mo) X-ray Source'
_diffrn_radiation_wavelength 0.71073
_diffrn_reflns_av_R_equivalents 0.0345
_diffrn_reflns_av_unetI/netI 0.0486
_diffrn_reflns_Laue_measured_fraction_full 0.989
_diffrn_reflns_Laue_measured_fraction_max 0.989
_diffrn_reflns_limit_h_max 7
_diffrn_reflns_limit_h_min -7
_diffrn_reflns_limit_k_max 11
_diffrn_reflns_limit_k_min -12
_diffrn_reflns_limit_l_max 15
_diffrn_reflns_limit_l_min -18
_diffrn_reflns_number 5109
_diffrn_reflns_point_group_measured_fraction_full 0.989
_diffrn_reflns_point_group_measured_fraction_max 0.989
_diffrn_reflns_theta_full 27.560
_diffrn_reflns_theta_max 27.560
_diffrn_reflns_theta_min 2.567
_exptl_absorpt_coefficient_mu 0.215
_exptl_absorpt_correction_T_max 1.00000
_exptl_absorpt_correction_T_min 0.78936
_exptl_absorpt_correction_type multi-scan
_exptl_absorpt_process_details 'CrysAlis PRO [1]'
_exptl_crystal_colour colourless
_exptl_crystal_density_diffrn 1.239
_exptl_crystal_description block
_exptl_crystal_F_000 290
_exptl_crystal_size_max 0.100
_exptl_crystal_size_mid 0.050
_exptl_crystal_size_min 0.050
_refine_diff_density_max 0.886
_refine_diff_density_min -0.394
_refine_diff_density_rms 0.065
_refine_ls_extinction_coef .
_refine_ls_extinction_method none
_refine_ls_goodness_of_fit_ref 1.045
_refine_ls_hydrogen_treatment mixed
_refine_ls_matrix_type full
_refine_ls_number_parameters 178
_refine_ls_number_reflns 3354
_refine_ls_number_restraints 0
_refine_ls_restrained_S_all 1.045
_refine_ls_R_factor_all 0.0621
_refine_ls_R_factor_gt 0.0458
_refine_ls_shift/su_max 0.000
_refine_ls_shift/su_mean 0.000
_refine_ls_structure_factor_coef Fsqd
_refine_ls_weighting_details 'w=1/[\s^2^(Fo^2^)+(0.0515P)^2^+0.4866P] where P=(Fo^2^+2Fc^2^)/3'
_refine_ls_weighting_scheme calc
_refine_ls_wR_factor_gt 0.1128
_refine_ls_wR_factor_ref 0.1231
_reflns_Friedel_coverage 0.000
_reflns_Friedel_fraction_full .
_reflns_Friedel_fraction_max .
_reflns_number_gt 2762
_reflns_number_total 3354
_reflns_threshold_expression 'I > 2\s(I)'
_cod_data_source_file suppl_ncrs-2017-0374_suppl.cif
_cod_data_source_block shelx
_cod_database_code 8106193
_shelx_shelxl_version_number 2014/7
_shelx_space_group_comment
;
The symmetry employed for this shelxl refinement is uniquely defined
by the following loop, which should always be used as a source of
symmetry information in preference to the above space-group names.
They are only intended as comments.
;
_shelx_estimated_absorpt_t_min 0.979
_shelx_estimated_absorpt_t_max 0.989

loop_
_space_group_symop_operation_xyz
'x, y, z'
'-x, -y, -z'

loop_
_atom_site_label
_atom_site_type_symbol
_atom_site_fract_x
_atom_site_fract_y
_atom_site_fract_z
_atom_site_U_iso_or_equiv
_atom_site_adp_type
_atom_site_occupancy
_atom_site_site_symmetry_order
_atom_site_calc_flag
_atom_site_refinement_flags_posn
_atom_site_refinement_flags_adp
_atom_site_refinement_flags_occupancy
_atom_site_disorder_assembly
_atom_site_disorder_group
S1 S 0.82329(9) -0.06274(5) 0.19555(4) 0.02853(15) Uani 1 1 d . . . . .
O1 O 0.5643(2) 0.20073(14) 0.10848(10) 0.0257(3) Uani 1 1 d . . . . .
N1 N 0.4505(3) 0.13231(16) 0.25485(11) 0.0196(3) Uani 1 1 d . . . . .
H1N H 0.456(4) 0.065(3) 0.3029(17) 0.028(6) Uiso 1 1 d . . . . .
C2 C 0.2515(3) 0.25973(18) 0.25604(12) 0.0167(3) Uani 1 1 d . . . . .
C3 C 0.0502(3) 0.23730(19) 0.30264(13) 0.0202(4) Uani 1 1 d . . . . .
H3 H 0.0485 0.1394 0.3304 0.024 Uiso 1 1 calc R U . . .
C4 C -0.1482(3) 0.3574(2) 0.30864(13) 0.0232(4) Uani 1 1 d . . . . .
H4 H -0.2847 0.3413 0.3406 0.028 Uiso 1 1 calc R U . . .
C5 C -0.1476(3) 0.5007(2) 0.26827(13) 0.0244(4) Uani 1 1 d . . . . .
H5 H -0.2834 0.5828 0.2720 0.029 Uiso 1 1 calc R U . . .
C6 C 0.0533(3) 0.5226(2) 0.22247(14) 0.0241(4) Uani 1 1 d . . . . .
H6 H 0.0539 0.6207 0.1947 0.029 Uiso 1 1 calc R U . . .
C7 C 0.2542(3) 0.40392(18) 0.21635(13) 0.0197(4) Uani 1 1 d . . . . .
H7 H 0.3915 0.4209 0.1855 0.024 Uiso 1 1 calc R U . . .
C1 C 0.6066(3) 0.09765(18) 0.18471(13) 0.0195(4) Uani 1 1 d . . . . .
C8 C 0.7202(3) 0.1838(2) 0.02449(14) 0.0279(4) Uani 1 1 d . . . . .
H8 H 0.7873 0.0747 0.0178 0.034 Uiso 1 1 calc R U . . .
C9 C 0.5605(4) 0.2597(3) -0.06113(16) 0.0412(6) Uani 1 1 d . . . . .
H9A H 0.4302 0.2126 -0.0643 0.062 Uiso 1 1 calc R U . . .
H9B H 0.6521 0.2489 -0.1200 0.062 Uiso 1 1 calc R U . . .
H9C H 0.4959 0.3666 -0.0544 0.062 Uiso 1 1 calc R U . . .
C10 C 0.9150(4) 0.2537(3) 0.03901(17) 0.0477(6) Uani 1 1 d . . . . .
H10A H 1.0055 0.2036 0.0973 0.072 Uiso 1 1 calc R U . . .
H10B H 0.8484 0.3605 0.0455 0.072 Uiso 1 1 calc R U . . .
H10C H 1.0198 0.2432 -0.0161 0.072 Uiso 1 1 calc R U . . .
N2 N 0.4473(3) -0.11967(17) 0.40417(12) 0.0265(4) Uani 1 1 d . . . . .
C11 C 0.6235(3) -0.1965(2) 0.46444(15) 0.0271(4) Uani 1 1 d . . . . .
H11 H 0.7364 -0.1469 0.4818 0.033 Uiso 1 1 calc R U . . .
C12 C 0.6514(3) -0.34441(19) 0.50318(14) 0.0230(4) Uani 1 1 d . . . . .
H12 H 0.7810 -0.3935 0.5455 0.028 Uiso 1 1 calc R U . . .
C13 C 0.4892(3) -0.42063(17) 0.47995(12) 0.0171(3) Uani 1 1 d . . . . .
C14 C 0.3044(4) -0.3405(2) 0.41794(16) 0.0315(5) Uani 1 1 d . . . . .
H14 H 0.1872 -0.3864 0.4001 0.038 Uiso 1 1 calc R U . . .
C15 C 0.2921(4) -0.1928(2) 0.38220(16) 0.0346(5) Uani 1 1 d . . . . .
H15 H 0.1649 -0.1408 0.3394 0.042 Uiso 1 1 calc R U . . .

loop_
_atom_site_aniso_label
_atom_site_aniso_U_11
_atom_site_aniso_U_22
_atom_site_aniso_U_33
_atom_site_aniso_U_23
_atom_site_aniso_U_13
_atom_site_aniso_U_12
S1 0.0280(3) 0.0179(2) 0.0334(3) -0.00746(19) -0.0061(2) 0.00699(18)
O1 0.0264(7) 0.0192(6) 0.0252(7) 0.0001(5) 0.0084(5) 0.0031(5)
N1 0.0228(7) 0.0121(6) 0.0213(8) 0.0015(6) -0.0007(6) -0.0013(6)
C2 0.0182(8) 0.0151(7) 0.0156(8) -0.0037(6) -0.0022(6) -0.0015(6)
C3 0.0246(9) 0.0190(8) 0.0183(8) -0.0017(7) -0.0008(7) -0.0082(7)
C4 0.0196(8) 0.0310(10) 0.0205(9) -0.0075(7) 0.0031(7) -0.0073(7)
C5 0.0221(9) 0.0234(9) 0.0237(9) -0.0067(7) 0.0001(7) 0.0023(7)
C6 0.0300(10) 0.0147(8) 0.0243(9) -0.0023(7) 0.0024(8) -0.0003(7)
C7 0.0215(8) 0.0149(8) 0.0219(9) -0.0025(7) 0.0026(7) -0.0036(6)
C1 0.0195(8) 0.0133(7) 0.0252(9) -0.0040(7) -0.0024(7) -0.0027(6)
C8 0.0269(10) 0.0247(9) 0.0292(10) -0.0060(8) 0.0113(8) -0.0011(7)
C9 0.0328(11) 0.0622(15) 0.0298(11) -0.0058(11) 0.0031(9) -0.0144(11)
C10 0.0396(13) 0.0848(19) 0.0313(12) -0.0213(12) 0.0092(10) -0.0327(13)
N2 0.0351(9) 0.0169(7) 0.0263(8) 0.0016(6) -0.0031(7) -0.0067(6)
C11 0.0286(10) 0.0190(9) 0.0348(11) -0.0003(8) -0.0059(8) -0.0092(7)
C12 0.0225(9) 0.0179(8) 0.0274(10) 0.0001(7) -0.0047(7) -0.0041(7)
C13 0.0207(8) 0.0145(8) 0.0150(8) -0.0018(6) 0.0012(6) -0.0028(6)
C14 0.0345(11) 0.0217(9) 0.0383(12) 0.0069(8) -0.0180(9) -0.0112(8)
C15 0.0401(12) 0.0215(9) 0.0399(12) 0.0086(9) -0.0197(10) -0.0086(8)

loop_
_atom_type_symbol
_atom_type_description
_atom_type_scat_dispersion_real
_atom_type_scat_dispersion_imag
_atom_type_scat_source
C C 0.0033 0.0016 'International Tables Vol C Tables 4.2.6.8 and 6.1.1.4'
H H 0.0000 0.0000 'International Tables Vol C Tables 4.2.6.8 and 6.1.1.4'
O O 0.0106 0.0060 'International Tables Vol C Tables 4.2.6.8 and 6.1.1.4'
N N 0.0061 0.0033 'International Tables Vol C Tables 4.2.6.8 and 6.1.1.4'
S S 0.1246 0.1234 'International Tables Vol C Tables 4.2.6.8 and 6.1.1.4'

loop_
_geom_angle_atom_site_label_1
_geom_angle_atom_site_label_2
_geom_angle_atom_site_label_3
_geom_angle
_geom_angle_site_symmetry_1
_geom_angle_site_symmetry_3
C1 O1 C8 120.88(14) . .
C1 N1 C2 128.68(15) . .
C1 N1 H1N 117.7(15) . .
C2 N1 H1N 113.0(15) . .
C3 C2 C7 119.65(15) . .
C3 C2 N1 117.30(15) . .
C7 C2 N1 123.01(16) . .
C4 C3 C2 120.32(16) . .
C4 C3 H3 119.8 . .
C2 C3 H3 119.8 . .
C5 C4 C3 120.29(17) . .
C5 C4 H4 119.9 . .
C3 C4 H4 119.9 . .
C6 C5 C4 119.20(16) . .
C6 C5 H5 120.4 . .
C4 C5 H5 120.4 . .
C5 C6 C7 121.34(17) . .
C5 C6 H6 119.3 . .
C7 C6 H6 119.3 . .
C6 C7 C2 119.19(17) . .
C6 C7 H7 120.4 . .
C2 C7 H7 120.4 . .
O1 C1 N1 112.94(14) . .
O1 C1 S1 125.72(14) . .
N1 C1 S1 121.32(13) . .
O1 C8 C10 108.63(17) . .
O1 C8 C9 105.26(15) . .
C10 C8 C9 113.51(19) . .
O1 C8 H8 109.8 . .
C10 C8 H8 109.8 . .
C9 C8 H8 109.8 . .
C8 C9 H9A 109.5 . .
C8 C9 H9B 109.5 . .
H9A C9 H9B 109.5 . .
C8 C9 H9C 109.5 . .
H9A C9 H9C 109.5 . .
H9B C9 H9C 109.5 . .
C8 C10 H10A 109.5 . .
C8 C10 H10B 109.5 . .
H10A C10 H10B 109.5 . .
C8 C10 H10C 109.5 . .
H10A C10 H10C 109.5 . .
H10B C10 H10C 109.5 . .
C15 N2 C11 116.20(15) . .
N2 C11 C12 123.83(18) . .
N2 C11 H11 118.1 . .
C12 C11 H11 118.1 . .
C11 C12 C13 119.83(16) . .
C11 C12 H12 120.1 . .
C13 C12 H12 120.1 . .
C14 C13 C12 116.45(15) . .
C14 C13 C13 121.7(2) . 2_646
C12 C13 C13 121.89(19) . 2_646
C15 C14 C13 119.60(18) . .
C15 C14 H14 120.2 . .
C13 C14 H14 120.2 . .
N2 C15 C14 124.08(18) . .
N2 C15 H15 118.0 . .
C14 C15 H15 118.0 . .

loop_
_geom_bond_atom_site_label_1
_geom_bond_atom_site_label_2
_geom_bond_distance
_geom_bond_site_symmetry_2
S1 C1 1.6734(17) .
O1 C1 1.330(2) .
O1 C8 1.480(2) .
N1 C1 1.343(2) .
N1 C2 1.425(2) .
N1 H1N 0.86(2) .
C2 C3 1.394(2) .
C2 C7 1.395(2) .
C3 C4 1.390(2) .
C3 H3 0.9500 .
C4 C5 1.386(3) .
C4 H4 0.9500 .
C5 C6 1.385(3) .
C5 H5 0.9500 .
C6 C7 1.392(2) .
C6 H6 0.9500 .
C7 H7 0.9500 .
C8 C10 1.483(3) .
C8 C9 1.517(3) .
C8 H8 1.0000 .
C9 H9A 0.9800 .
C9 H9B 0.9800 .
C9 H9C 0.9800 .
C10 H10A 0.9800 .
C10 H10B 0.9800 .
C10 H10C 0.9800 .
N2 C15 1.331(3) .
N2 C11 1.335(2) .
C11 C12 1.386(2) .
C11 H11 0.9500 .
C12 C13 1.390(2) .
C12 H12 0.9500 .
C13 C14 1.390(2) .
C13 C13 1.490(3) 2_646
C14 C15 1.389(3) .
C14 H14 0.9500 .
C15 H15 0.9500 .

loop_
_geom_hbond_atom_site_label_D
_geom_hbond_atom_site_label_H
_geom_hbond_atom_site_label_A
_geom_hbond_distance_DH
_geom_hbond_distance_HA
_geom_hbond_distance_DA
_geom_hbond_angle_DHA
_geom_hbond_site_symmetry_A
N1 H1N N2 0.86(2) 2.11(2) 2.962(2) 170(2) .

loop_
_geom_torsion_atom_site_label_1
_geom_torsion_atom_site_label_2
_geom_torsion_atom_site_label_3
_geom_torsion_atom_site_label_4
_geom_torsion
_geom_torsion_site_symmetry_1
_geom_torsion_site_symmetry_2
_geom_torsion_site_symmetry_3
_geom_torsion_site_symmetry_4
C1 N1 C2 C3 143.73(18) . . . .
C1 N1 C2 C7 -38.8(3) . . . .
C7 C2 C3 C4 0.8(3) . . . .
N1 C2 C3 C4 178.36(16) . . . .
C2 C3 C4 C5 0.0(3) . . . .
C3 C4 C5 C6 -0.4(3) . . . .
C4 C5 C6 C7 -0.1(3) . . . .
C5 C6 C7 C2 0.9(3) . . . .
C3 C2 C7 C6 -1.2(3) . . . .
N1 C2 C7 C6 -178.67(17) . . . .
C8 O1 C1 N1 178.82(15) . . . .
C8 O1 C1 S1 -2.8(2) . . . .
C2 N1 C1 O1 1.2(3) . . . .
C2 N1 C1 S1 -177.23(14) . . . .
C1 O1 C8 C10 -89.0(2) . . . .
C1 O1 C8 C9 149.12(18) . . . .
C15 N2 C11 C12 0.4(3) . . . .
N2 C11 C12 C13 -0.3(3) . . . .
C11 C12 C13 C14 -0.3(3) . . . .
C11 C12 C13 C13 -179.7(2) . . . 2_646
C12 C13 C14 C15 0.7(3) . . . .
C13 C13 C14 C15 -179.8(2) 2_646 . . .
C11 N2 C15 C14 0.1(3) . . . .
C13 C14 C15 N2 -0.6(4) . . . .
